data_7232716
loop_
_publ_author_name
'Al-Azemi, Talal F.'
'Vinodh, Mickey'
'Alipour, Fatemeh H.'
'Mohamod, Abdirahman A.'

_publ_section_title
;
 Constitutional isomers of brominated-functionalized copillar[5]arenes:
 synthesis, characterization, and crystal structures
;
_journal_issue 24
_journal_name_full 'RSC Advances'
_journal_page_first 13814
_journal_paper_doi 10.1039/C9RA02313E
_journal_volume 9
_journal_year 2019
_chemical_formula_sum 'C55 H62 Br6 N2 O10'
_chemical_formula_weight 1390.52
_space_group_crystal_system triclinic
_space_group_IT_number 2
_space_group_name_Hall '-P 1'
_space_group_name_H-M_alt 'P -1'
_symmetry_space_group_name_Hall '-P 1'
_symmetry_space_group_name_H-M 'P -1'
_atom_sites_solution_hydrogens geom
_audit_creation_method SHELXL-2017/1
_audit_update_record
;
2018-11-22 deposited with the CCDC.    2019-04-30 downloaded from the CCDC.
;
_cell_angle_alpha 94.870(7)
_cell_angle_beta 102.695(7)
_cell_angle_gamma 97.465(7)
_cell_formula_units_Z 2
_cell_length_a 11.7192(7)
_cell_length_b 11.9722(6)
_cell_length_c 22.1105(16)
_cell_measurement_reflns_used 11140
_cell_measurement_temperature 150(2)
_cell_measurement_theta_max 27.44
_cell_measurement_theta_min 3.00
_cell_volume 2980.0(3)
_computing_structure_refinement 'SHELXL-2017/1 (Sheldrick, 2017)'
_diffrn_ambient_temperature 150(2)
_diffrn_detector_area_resol_mean 10.000
_diffrn_measured_fraction_theta_full 0.996
_diffrn_measured_fraction_theta_max 0.995
_diffrn_measurement_device_type 'Rigaku R-AXIS RAPID'
_diffrn_measurement_method \w
_diffrn_radiation_type 'Mo K\a'
_diffrn_radiation_wavelength 0.71075
_diffrn_reflns_av_R_equivalents 0.0569
_diffrn_reflns_av_unetI/netI 0.0911
_diffrn_reflns_Laue_measured_fraction_full 0.996
_diffrn_reflns_Laue_measured_fraction_max 0.995
_diffrn_reflns_limit_h_max 15
_diffrn_reflns_limit_h_min -15
_diffrn_reflns_limit_k_max 15
_diffrn_reflns_limit_k_min -13
_diffrn_reflns_limit_l_max 28
_diffrn_reflns_limit_l_min -28
_diffrn_reflns_number 28910
_diffrn_reflns_point_group_measured_fraction_full 0.996
_diffrn_reflns_point_group_measured_fraction_max 0.995
_diffrn_reflns_theta_full 25.242
_diffrn_reflns_theta_max 27.447
_diffrn_reflns_theta_min 2.998
_exptl_absorpt_coefficient_mu 4.096
_exptl_absorpt_correction_T_max 0.518
_exptl_absorpt_correction_T_min 0.270
_exptl_absorpt_correction_type multi-scan
_exptl_absorpt_process_details 'ABSCOR (Rigaku, 1995)'
_exptl_crystal_colour Colorless
_exptl_crystal_density_diffrn 1.550
_exptl_crystal_description Block
_exptl_crystal_F_000 1392
_exptl_crystal_size_max 0.200
_exptl_crystal_size_mid 0.170
_exptl_crystal_size_min 0.160
_refine_diff_density_max 1.618
_refine_diff_density_min -2.110
_refine_diff_density_rms 0.169
_refine_ls_extinction_method none
_refine_ls_goodness_of_fit_ref 1.160
_refine_ls_hydrogen_treatment constr
_refine_ls_matrix_type full
_refine_ls_number_parameters 664
_refine_ls_number_reflns 13556
_refine_ls_number_restraints 23
_refine_ls_restrained_S_all 1.161
_refine_ls_R_factor_all 0.1599
_refine_ls_R_factor_gt 0.0900
_refine_ls_shift/su_max 0.001
_refine_ls_shift/su_mean 0.000
_refine_ls_structure_factor_coef Fsqd
_refine_ls_weighting_details 'w=1/[\s^2^(Fo^2^)+(0.1594P)^2^] where P=(Fo^2^+2Fc^2^)/3'
_refine_ls_weighting_scheme calc
_refine_ls_wR_factor_gt 0.2517
_refine_ls_wR_factor_ref 0.3121
_reflns_Friedel_coverage 0.000
_reflns_number_gt 6774
_reflns_number_total 13556
_reflns_threshold_expression 'I > 2\s(I)'
_cod_data_source_file c9ra02313e2.cif
_cod_data_source_block 4b
_cod_database_code 7232716
_shelx_shelxl_version_number 2017/1
_shelx_space_group_comment
;
The symmetry employed for this shelxl refinement is uniquely defined
by the following loop, which should always be used as a source of
symmetry information in preference to the above space-group names.
They are only intended as comments.
;
_shelx_estimated_absorpt_t_min 0.495
_shelx_estimated_absorpt_t_max 0.560

loop_
_space_group_symop_operation_xyz
'x, y, z'
'-x, -y, -z'

loop_
_atom_site_label
_atom_site_type_symbol
_atom_site_fract_x
_atom_site_fract_y
_atom_site_fract_z
_atom_site_U_iso_or_equiv
_atom_site_adp_type
_atom_site_occupancy
_atom_site_site_symmetry_order
_atom_site_calc_flag
_atom_site_refinement_flags_posn
_atom_site_refinement_flags_adp
Br1 Br -0.10179(13) 0.51322(14) 0.55515(7) 0.0984(5) Uani 1 1 d . U
Br2 Br 0.74798(10) 0.42966(14) 0.86640(6) 0.0898(5) Uani 1 1 d . .
Br3 Br -0.36242(8) -0.03444(8) 0.56956(5) 0.0562(3) Uani 1 1 d . .
Br4 Br 0.62623(9) 0.35405(9) 0.61842(6) 0.0661(3) Uani 1 1 d . .
Br5 Br -0.36156(10) -0.16047(14) 0.81764(6) 0.0959(5) Uani 1 1 d . .
Br6 Br 0.34419(8) -0.31758(8) 0.57473(4) 0.0502(3) Uani 1 1 d . .
O1 O 0.0576(5) 0.4505(5) 0.6849(3) 0.0457(13) Uani 1 1 d . U
O2 O 0.5339(5) 0.5535(5) 0.8021(3) 0.0451(14) Uani 1 1 d . .
O3 O -0.1060(4) 0.0769(4) 0.5611(3) 0.0391(12) Uani 1 1 d . .
O4 O 0.3732(5) 0.2449(4) 0.6306(3) 0.0428(13) Uani 1 1 d . .
O5 O -0.1324(4) -0.0872(5) 0.7709(2) 0.0417(13) Uani 1 1 d . .
O6 O 0.2374(4) -0.1604(4) 0.6625(2) 0.0373(12) Uani 1 1 d . .
O7 O 0.0083(4) 0.1766(4) 0.9699(3) 0.0388(12) Uani 1 1 d . .
O8 O 0.2930(4) -0.1151(4) 0.8944(3) 0.0397(12) Uani 1 1 d . .
O9 O 0.1637(5) 0.5816(5) 0.9178(3) 0.0442(14) Uani 1 1 d . .
O10 O 0.4659(5) 0.2674(4) 0.9802(3) 0.0413(13) Uani 1 1 d . .
N1 N 0.4296(11) 0.0852(12) 0.7743(6) 0.107(4) Uani 1 1 d . .
N2 N 0.3168(10) 0.3249(9) 0.3591(5) 0.082(3) Uani 1 1 d . .
C1 C 0.3340(7) 0.5575(6) 0.8043(3) 0.0322(16) Uani 1 1 d . .
C2 C 0.2143(6) 0.5325(6) 0.7750(3) 0.0325(16) Uani 1 1 d . .
H2 H 0.156799 0.549254 0.797275 0.039 Uiso 1 1 calc R U
C3 C 0.1779(7) 0.4827(6) 0.7128(4) 0.0365(17) Uani 1 1 d . .
C4 C 0.2569(6) 0.4558(6) 0.6790(4) 0.0328(16) Uani 1 1 d . .
C5 C 0.3784(7) 0.4825(6) 0.7084(4) 0.0356(17) Uani 1 1 d . .
H5 H 0.435323 0.468057 0.685223 0.043 Uiso 1 1 calc R U
C6 C 0.4167(7) 0.5294(6) 0.7705(4) 0.0368(17) Uani 1 1 d . .
C7 C 0.2201(6) 0.4043(6) 0.6118(3) 0.0331(16) Uani 1 1 d . .
H7A H 0.288637 0.417839 0.592537 0.040 Uiso 1 1 calc R U
H7B H 0.157043 0.443349 0.589327 0.040 Uiso 1 1 calc R U
C8 C 0.1753(7) 0.2776(6) 0.6031(3) 0.0345(16) Uani 1 1 d . .
C9 C 0.0553(7) 0.2367(6) 0.5861(3) 0.0345(17) Uani 1 1 d . .
H9 H 0.000570 0.288829 0.578906 0.041 Uiso 1 1 calc R U
C10 C 0.0131(6) 0.1218(6) 0.5794(3) 0.0323(16) Uani 1 1 d . .
C11 C 0.0916(6) 0.0436(6) 0.5890(3) 0.0311(15) Uani 1 1 d . .
C12 C 0.2109(6) 0.0840(6) 0.6054(4) 0.0357(17) Uani 1 1 d . .
H12 H 0.265720 0.031872 0.611896 0.043 Uiso 1 1 calc R U
C13 C 0.2532(6) 0.2007(7) 0.6126(3) 0.0339(16) Uani 1 1 d . .
C14 C 0.0471(6) -0.0831(6) 0.5881(3) 0.0297(15) Uani 1 1 d . .
H14A H -0.034566 -0.102638 0.561992 0.036 Uiso 1 1 calc R U
H14B H 0.098316 -0.129073 0.569803 0.036 Uiso 1 1 calc R U
C15 C 0.0494(6) -0.1089(6) 0.6532(4) 0.0316(15) Uani 1 1 d . .
C16 C -0.0456(6) -0.0905(6) 0.6804(3) 0.0337(16) Uani 1 1 d . .
H16 H -0.112058 -0.064450 0.656000 0.040 Uiso 1 1 calc R U
C17 C -0.0456(6) -0.1088(6) 0.7410(3) 0.0322(16) Uani 1 1 d . .
C18 C 0.0504(6) -0.1525(6) 0.7773(3) 0.0301(15) Uani 1 1 d . .
C19 C 0.1450(6) -0.1688(6) 0.7511(3) 0.0311(15) Uani 1 1 d . .
H19 H 0.211312 -0.195319 0.775418 0.037 Uiso 1 1 calc R U
C20 C 0.1460(6) -0.1477(6) 0.6904(3) 0.0303(15) Uani 1 1 d . .
C21 C 0.0518(6) -0.1753(6) 0.8438(3) 0.0321(16) Uani 1 1 d . .
H21A H -0.029967 -0.202076 0.846931 0.038 Uiso 1 1 calc R U
H21B H 0.099496 -0.236383 0.854416 0.038 Uiso 1 1 calc R U
C22 C 0.1026(6) -0.0712(6) 0.8903(3) 0.0315(15) Uani 1 1 d . .
C23 C 0.0298(6) 0.0021(6) 0.9098(3) 0.0324(16) Uani 1 1 d . .
H23 H -0.053504 -0.015928 0.894537 0.039 Uiso 1 1 calc R U
C24 C 0.0771(6) 0.1023(6) 0.9516(4) 0.0329(16) Uani 1 1 d . .
C25 C 0.1992(6) 0.1283(6) 0.9736(3) 0.0356(17) Uani 1 1 d . .
C26 C 0.2712(6) 0.0569(6) 0.9556(3) 0.0318(16) Uani 1 1 d . .
H26 H 0.354396 0.074807 0.971598 0.038 Uiso 1 1 calc R U
C27 C 0.2251(6) -0.0415(6) 0.9143(3) 0.0318(16) Uani 1 1 d . .
C28 C 0.2542(7) 0.2374(6) 1.0184(3) 0.0327(16) Uani 1 1 d . .
H28A H 0.197031 0.258621 1.042685 0.039 Uiso 1 1 calc R U
H28B H 0.326039 0.223552 1.048142 0.039 Uiso 1 1 calc R U
C29 C 0.2859(6) 0.3324(6) 0.9824(3) 0.0311(15) Uani 1 1 d . .
C30 C 0.2083(7) 0.4119(6) 0.9675(3) 0.0339(16) Uani 1 1 d . .
H30 H 0.136845 0.406286 0.981479 0.041 Uiso 1 1 calc R U
C31 C 0.2362(7) 0.4994(6) 0.9322(3) 0.0350(17) Uani 1 1 d . .
C32 C 0.3428(7) 0.5124(6) 0.9131(3) 0.0337(16) Uani 1 1 d . .
C33 C 0.4172(7) 0.4328(6) 0.9269(3) 0.0347(16) Uani 1 1 d . .
H33 H 0.487386 0.437443 0.911831 0.042 Uiso 1 1 calc R U
C34 C 0.3914(7) 0.3443(7) 0.9630(4) 0.0367(17) Uani 1 1 d . .
C35 C 0.3697(7) 0.6025(6) 0.8730(4) 0.0362(17) Uani 1 1 d . .
H35A H 0.455533 0.631653 0.884655 0.043 Uiso 1 1 calc R U
H35B H 0.326865 0.666401 0.880550 0.043 Uiso 1 1 calc R U
C36 C -0.0164(10) 0.5343(11) 0.6861(6) 0.083(3) Uani 1 1 d . U
H36A H 0.014995 0.588163 0.724489 0.099 Uiso 1 1 calc R U
H36B H -0.096602 0.497870 0.687311 0.099 Uiso 1 1 calc R U
C37 C -0.0250(12) 0.6005(11) 0.6281(8) 0.109(4) Uani 1 1 d . U
H37A H 0.055934 0.631048 0.624948 0.131 Uiso 1 1 calc R U
H37B H -0.067123 0.665626 0.633961 0.131 Uiso 1 1 calc R U
C38 C 0.6198(8) 0.5328(10) 0.7669(4) 0.060(3) Uani 1 1 d . .
H38A H 0.619941 0.585881 0.734942 0.073 Uiso 1 1 calc R U
H38B H 0.601462 0.454207 0.745629 0.073 Uiso 1 1 calc R U
C39 C 0.7404(8) 0.5508(11) 0.8134(5) 0.071(3) Uani 1 1 d . .
H39A H 0.752139 0.624824 0.839344 0.085 Uiso 1 1 calc R U
H39B H 0.804201 0.551742 0.790486 0.085 Uiso 1 1 calc R U
C40 C -0.1884(7) 0.1530(7) 0.5553(4) 0.0400(18) Uani 1 1 d . .
H40A H -0.165957 0.213345 0.530254 0.048 Uiso 1 1 calc R U
H40B H -0.189786 0.189019 0.597045 0.048 Uiso 1 1 calc R U
C41 C -0.3101(7) 0.0879(8) 0.5233(4) 0.048(2) Uani 1 1 d . .
H41A H -0.308173 0.054926 0.481027 0.058 Uiso 1 1 calc R U
H41B H -0.368334 0.141311 0.518623 0.058 Uiso 1 1 calc R U
C42 C 0.4555(7) 0.1680(7) 0.6305(5) 0.048(2) Uani 1 1 d . .
H42A H 0.454597 0.139258 0.587046 0.058 Uiso 1 1 calc R U
H42B H 0.434060 0.102630 0.652487 0.058 Uiso 1 1 calc R U
C43 C 0.5761(7) 0.2287(9) 0.6627(5) 0.061(3) Uani 1 1 d . .
H43A H 0.633507 0.174483 0.665299 0.074 Uiso 1 1 calc R U
H43B H 0.575590 0.258533 0.705751 0.074 Uiso 1 1 calc R U
C44 C -0.2364(7) -0.0583(8) 0.7344(4) 0.046(2) Uani 1 1 d . .
H44A H -0.278149 -0.123294 0.703313 0.056 Uiso 1 1 calc R U
H44B H -0.216589 0.006764 0.711845 0.056 Uiso 1 1 calc R U
C45 C -0.3139(8) -0.0277(10) 0.7770(4) 0.058(3) Uani 1 1 d . .
H45A H -0.385093 -0.001739 0.752791 0.069 Uiso 1 1 calc R U
H45B H -0.270388 0.035054 0.809181 0.069 Uiso 1 1 calc R U
C46 C 0.3306(6) -0.2135(7) 0.6954(4) 0.0409(19) Uani 1 1 d . .
H46A H 0.298573 -0.288746 0.705114 0.049 Uiso 1 1 calc R U
H46B H 0.372052 -0.166224 0.734977 0.049 Uiso 1 1 calc R U
C47 C 0.4152(7) -0.2259(8) 0.6525(4) 0.049(2) Uani 1 1 d . .
H47A H 0.483007 -0.259645 0.674599 0.059 Uiso 1 1 calc R U
H47B H 0.446448 -0.149468 0.643911 0.059 Uiso 1 1 calc R U
C48 C -0.1171(7) 0.1434(7) 0.9505(5) 0.051(2) Uani 1 1 d . .
H48A H -0.156406 0.197324 0.971297 0.061 Uiso 1 1 calc R U
H48B H -0.138418 0.067315 0.961681 0.061 Uiso 1 1 calc R U
H48C H -0.142382 0.142936 0.905161 0.061 Uiso 1 1 calc R U
C49 C 0.4181(7) -0.0787(7) 0.9091(4) 0.044(2) Uani 1 1 d . .
H49A H 0.451049 -0.084766 0.953272 0.053 Uiso 1 1 calc R U
H49B H 0.434430 0.000323 0.901055 0.053 Uiso 1 1 calc R U
H49C H 0.454629 -0.126782 0.883138 0.053 Uiso 1 1 calc R U
C50 C 0.0654(9) 0.5781(8) 0.9435(5) 0.059(3) Uani 1 1 d . .
H50A H 0.088972 0.568878 0.987965 0.070 Uiso 1 1 calc R U
H50B H 0.005472 0.513944 0.921979 0.070 Uiso 1 1 calc R U
H50C H 0.032518 0.648861 0.938812 0.070 Uiso 1 1 calc R U
C51 C 0.5687(7) 0.2676(7) 0.9569(4) 0.047(2) Uani 1 1 d . .
H51A H 0.621034 0.340089 0.971345 0.056 Uiso 1 1 calc R U
H51B H 0.546537 0.257112 0.911125 0.056 Uiso 1 1 calc R U
H51C H 0.610049 0.205555 0.971896 0.056 Uiso 1 1 calc R U
C52 C 0.3476(13) 0.1180(12) 0.7752(6) 0.085(4) Uani 1 1 d . .
C53 C 0.2380(12) 0.1621(12) 0.7789(7) 0.102(5) Uani 1 1 d . .
H53A H 0.257034 0.233569 0.806679 0.122 Uiso 1 1 calc R U
H53B H 0.187068 0.106779 0.795385 0.122 Uiso 1 1 calc R U
H53C H 0.196622 0.175307 0.737172 0.122 Uiso 1 1 calc R U
C54 C 0.3381(10) 0.3340(9) 0.4106(6) 0.066(3) Uani 1 1 d . .
C55 C 0.3654(12) 0.3481(12) 0.4794(6) 0.086(4) Uani 1 1 d . .
H55A H 0.314016 0.290137 0.493867 0.104 Uiso 1 1 calc R U
H55B H 0.352048 0.423605 0.494447 0.104 Uiso 1 1 calc R U
H55C H 0.448371 0.340016 0.495691 0.104 Uiso 1 1 calc R U

loop_
_atom_site_aniso_label
_atom_site_aniso_U_11
_atom_site_aniso_U_22
_atom_site_aniso_U_33
_atom_site_aniso_U_23
_atom_site_aniso_U_13
_atom_site_aniso_U_12
Br1 0.0885(10) 0.1281(12) 0.0938(10) 0.0484(9) 0.0201(7) 0.0508(9)
Br2 0.0472(6) 0.1523(13) 0.0753(8) 0.0341(8) 0.0138(5) 0.0223(7)
Br3 0.0453(5) 0.0632(6) 0.0598(6) 0.0177(5) 0.0070(4) 0.0095(4)
Br4 0.0590(6) 0.0592(6) 0.0896(8) 0.0108(6) 0.0381(6) 0.0072(5)
Br5 0.0626(7) 0.1750(14) 0.0887(9) 0.0828(10) 0.0499(6) 0.0606(8)
Br6 0.0603(6) 0.0529(5) 0.0458(5) 0.0112(4) 0.0205(4) 0.0221(4)
O1 0.035(3) 0.050(3) 0.047(3) -0.008(3) 0.003(3) 0.010(2)
O2 0.030(3) 0.070(4) 0.037(3) 0.001(3) 0.012(2) 0.010(3)
O3 0.033(3) 0.038(3) 0.047(3) 0.003(3) 0.007(2) 0.012(2)
O4 0.030(3) 0.038(3) 0.062(4) 0.002(3) 0.013(3) 0.009(2)
O5 0.028(3) 0.073(4) 0.028(3) 0.005(3) 0.010(2) 0.019(3)
O6 0.035(3) 0.050(3) 0.040(3) 0.021(3) 0.021(2) 0.024(2)
O7 0.033(3) 0.035(3) 0.051(3) 0.008(3) 0.012(2) 0.010(2)
O8 0.030(3) 0.036(3) 0.053(3) -0.002(3) 0.011(2) 0.008(2)
O9 0.043(3) 0.052(3) 0.050(3) 0.016(3) 0.027(3) 0.018(3)
O10 0.034(3) 0.042(3) 0.052(3) 0.013(3) 0.016(3) 0.008(2)
N1 0.097(9) 0.151(11) 0.102(9) 0.055(8) 0.041(7) 0.075(8)
N2 0.110(8) 0.082(7) 0.063(6) -0.003(5) 0.035(6) 0.025(6)
C1 0.040(4) 0.031(3) 0.028(4) 0.002(3) 0.015(3) 0.001(3)
C2 0.035(4) 0.034(4) 0.031(4) 0.005(3) 0.014(3) 0.006(3)
C3 0.034(4) 0.040(4) 0.039(4) 0.008(4) 0.014(3) 0.006(3)
C4 0.032(4) 0.034(4) 0.037(4) 0.007(3) 0.016(3) 0.008(3)
C5 0.045(4) 0.032(4) 0.038(4) 0.012(3) 0.023(3) 0.008(3)
C6 0.038(4) 0.043(4) 0.034(4) 0.007(3) 0.015(3) 0.009(3)
C7 0.034(4) 0.034(4) 0.033(4) 0.006(3) 0.009(3) 0.012(3)
C8 0.041(4) 0.037(4) 0.033(4) 0.011(3) 0.015(3) 0.015(3)
C9 0.035(4) 0.035(4) 0.034(4) 0.007(3) 0.002(3) 0.017(3)
C10 0.032(4) 0.039(4) 0.031(4) 0.010(3) 0.011(3) 0.012(3)
C11 0.033(4) 0.042(4) 0.021(3) 0.008(3) 0.007(3) 0.014(3)
C12 0.031(4) 0.041(4) 0.041(4) 0.016(4) 0.012(3) 0.018(3)
C13 0.026(4) 0.045(4) 0.034(4) 0.006(3) 0.010(3) 0.012(3)
C14 0.034(4) 0.030(3) 0.028(3) 0.006(3) 0.008(3) 0.010(3)
C15 0.031(4) 0.031(3) 0.040(4) 0.007(3) 0.017(3) 0.015(3)
C16 0.031(4) 0.048(4) 0.022(3) -0.003(3) 0.009(3) 0.009(3)
C17 0.022(3) 0.040(4) 0.034(4) 0.005(3) 0.006(3) 0.004(3)
C18 0.029(4) 0.030(3) 0.028(4) -0.002(3) 0.003(3) 0.002(3)
C19 0.026(3) 0.046(4) 0.029(4) 0.009(3) 0.012(3) 0.016(3)
C20 0.029(4) 0.028(3) 0.035(4) -0.003(3) 0.015(3) 0.002(3)
C21 0.026(4) 0.040(4) 0.034(4) 0.012(3) 0.012(3) 0.007(3)
C22 0.028(4) 0.037(4) 0.030(4) 0.006(3) 0.006(3) 0.005(3)
C23 0.032(4) 0.041(4) 0.031(4) 0.014(3) 0.014(3) 0.011(3)
C24 0.028(4) 0.037(4) 0.037(4) 0.009(3) 0.011(3) 0.008(3)
C25 0.035(4) 0.038(4) 0.035(4) 0.018(3) 0.005(3) 0.006(3)
C26 0.032(4) 0.032(3) 0.032(4) 0.011(3) 0.003(3) 0.009(3)
C27 0.029(4) 0.033(4) 0.039(4) 0.012(3) 0.013(3) 0.009(3)
C28 0.038(4) 0.037(4) 0.019(3) -0.002(3) 0.002(3) 0.003(3)
C29 0.034(4) 0.028(3) 0.030(4) 0.004(3) 0.004(3) 0.005(3)
C30 0.038(4) 0.032(4) 0.036(4) 0.010(3) 0.018(3) 0.001(3)
C31 0.041(4) 0.037(4) 0.028(4) 0.006(3) 0.009(3) 0.010(3)
C32 0.040(4) 0.033(4) 0.027(4) 0.001(3) 0.009(3) 0.005(3)
C33 0.036(4) 0.037(4) 0.033(4) 0.006(3) 0.013(3) 0.002(3)
C34 0.032(4) 0.042(4) 0.035(4) 0.008(3) 0.005(3) 0.005(3)
C35 0.040(4) 0.033(4) 0.040(4) 0.004(3) 0.020(3) 0.007(3)
C36 0.052(6) 0.096(7) 0.093(6) -0.032(6) 0.010(5) 0.024(5)
C37 0.080(8) 0.062(7) 0.176(10) 0.013(6) 0.003(8) 0.026(6)
C38 0.037(5) 0.112(8) 0.039(5) 0.019(5) 0.016(4) 0.018(5)
C39 0.038(5) 0.107(9) 0.059(6) -0.009(6) 0.014(5) -0.013(5)
C40 0.040(4) 0.053(5) 0.031(4) 0.004(4) 0.008(3) 0.023(4)
C41 0.038(5) 0.067(6) 0.037(4) 0.010(4) 0.001(4) 0.010(4)
C42 0.030(4) 0.054(5) 0.062(6) -0.002(4) 0.006(4) 0.023(4)
C43 0.031(5) 0.074(6) 0.083(7) 0.020(6) 0.013(5) 0.018(4)
C44 0.030(4) 0.066(6) 0.050(5) 0.015(4) 0.014(4) 0.017(4)
C45 0.042(5) 0.112(8) 0.028(4) 0.016(5) 0.015(4) 0.032(5)
C46 0.025(4) 0.049(4) 0.053(5) 0.013(4) 0.013(3) 0.012(3)
C47 0.039(5) 0.075(6) 0.050(5) 0.020(5) 0.033(4) 0.028(4)
C48 0.034(4) 0.054(5) 0.071(6) 0.007(5) 0.022(4) 0.014(4)
C49 0.027(4) 0.042(4) 0.067(6) 0.006(4) 0.016(4) 0.004(3)
C50 0.061(6) 0.066(6) 0.072(6) 0.044(5) 0.037(5) 0.034(5)
C51 0.042(5) 0.045(4) 0.058(5) 0.008(4) 0.017(4) 0.008(4)
C52 0.091(9) 0.114(10) 0.070(8) 0.032(7) 0.036(7) 0.048(8)
C53 0.094(10) 0.109(10) 0.119(12) 0.025(9) 0.029(9) 0.064(8)
C54 0.079(8) 0.069(7) 0.064(7) 0.017(6) 0.030(6) 0.035(6)
C55 0.098(9) 0.107(10) 0.073(8) 0.022(7) 0.032(7) 0.055(8)

loop_
_atom_type_symbol
_atom_type_description
_atom_type_scat_dispersion_real
_atom_type_scat_dispersion_imag
_atom_type_scat_source
C C 0.0033 0.0016 'International Tables Vol C Tables 4.2.6.8 and 6.1.1.4'
H H 0.0000 0.0000 'International Tables Vol C Tables 4.2.6.8 and 6.1.1.4'
O O 0.0106 0.0060 'International Tables Vol C Tables 4.2.6.8 and 6.1.1.4'
Br Br -0.2901 2.4595 'International Tables Vol C Tables 4.2.6.8 and 6.1.1.4'
N N 0.0061 0.0033 'International Tables Vol C Tables 4.2.6.8 and 6.1.1.4'

loop_
_geom_angle_atom_site_label_1
_geom_angle_atom_site_label_2
_geom_angle_atom_site_label_3
_geom_angle
C3 O1 C36 117.3(7)
C6 O2 C38 116.7(6)
C10 O3 C40 117.8(6)
C13 O4 C42 117.7(6)
C17 O5 C44 117.0(6)
C20 O6 C46 116.8(5)
C24 O7 C48 117.0(6)
C27 O8 C49 117.0(6)
C50 O9 C31 116.9(6)
C34 O10 C51 119.6(6)
C2 C1 C6 118.3(7)
C2 C1 C35 119.0(7)
C6 C1 C35 122.3(7)
C1 C2 C3 120.6(7)
C1 C2 H2 119.7
C3 C2 H2 119.7
C4 C3 O1 117.6(7)
C4 C3 C2 121.9(7)
O1 C3 C2 120.3(7)
C3 C4 C5 117.6(7)
C3 C4 C7 122.9(7)
C5 C4 C7 119.4(7)
C6 C5 C4 121.5(7)
C6 C5 H5 119.2
C4 C5 H5 119.2
O2 C6 C5 124.0(7)
O2 C6 C1 116.0(7)
C5 C6 C1 120.0(7)
C4 C7 C8 114.0(6)
C4 C7 H7A 108.8
C8 C7 H7A 108.8
C4 C7 H7B 108.8
C8 C7 H7B 108.8
H7A C7 H7B 107.7
C13 C8 C9 118.3(7)
C13 C8 C7 120.7(7)
C9 C8 C7 121.0(6)
C10 C9 C8 121.7(6)
C10 C9 H9 119.2
C8 C9 H9 119.2
C9 C10 O3 123.7(6)
C9 C10 C11 120.2(7)
O3 C10 C11 116.1(6)
C12 C11 C10 118.2(7)
C12 C11 C14 120.3(6)
C10 C11 C14 121.2(6)
C11 C12 C13 121.3(6)
C11 C12 H12 119.3
C13 C12 H12 119.3
C8 C13 O4 116.8(7)
C8 C13 C12 120.3(7)
O4 C13 C12 122.9(6)
C15 C14 C11 109.3(6)
C15 C14 H14A 109.8
C11 C14 H14A 109.8
C15 C14 H14B 109.8
C11 C14 H14B 109.8
H14A C14 H14B 108.3
C20 C15 C16 117.3(7)
C20 C15 C14 122.4(6)
C16 C15 C14 120.3(6)
C17 C16 C15 122.5(7)
C17 C16 H16 118.7
C15 C16 H16 118.7
O5 C17 C16 125.2(6)
O5 C17 C18 115.2(6)
C16 C17 C18 119.6(7)
C19 C18 C17 118.1(6)
C19 C18 C21 121.1(6)
C17 C18 C21 120.8(6)
C18 C19 C20 122.0(6)
C18 C19 H19 119.0
C20 C19 H19 119.0
O6 C20 C19 124.7(6)
O6 C20 C15 114.9(6)
C19 C20 C15 120.4(6)
C22 C21 C18 112.4(6)
C22 C21 H21A 109.1
C18 C21 H21A 109.1
C22 C21 H21B 109.1
C18 C21 H21B 109.1
H21A C21 H21B 107.9
C27 C22 C23 117.1(7)
C27 C22 C21 121.2(7)
C23 C22 C21 121.7(6)
C22 C23 C24 122.0(7)
C22 C23 H23 119.0
C24 C23 H23 119.0
O7 C24 C25 118.2(7)
O7 C24 C23 123.1(6)
C25 C24 C23 118.7(7)
C26 C25 C24 120.0(7)
C26 C25 C28 119.7(7)
C24 C25 C28 120.3(7)
C25 C26 C27 121.5(7)
C25 C26 H26 119.2
C27 C26 H26 119.2
O8 C27 C26 123.9(6)
O8 C27 C22 115.4(7)
C26 C27 C22 120.7(7)
C29 C28 C25 110.3(6)
C29 C28 H28A 109.6
C25 C28 H28A 109.6
C29 C28 H28B 109.6
C25 C28 H28B 109.6
H28A C28 H28B 108.1
C34 C29 C30 118.8(6)
C34 C29 C28 121.2(6)
C30 C29 C28 120.1(7)
C31 C30 C29 120.2(7)
C31 C30 H30 119.9
C29 C30 H30 119.9
O9 C31 C32 116.5(6)
O9 C31 C30 122.3(7)
C32 C31 C30 121.1(7)
C33 C32 C31 118.1(6)
C33 C32 C35 120.7(7)
C31 C32 C35 120.9(6)
C32 C33 C34 121.7(7)
C32 C33 H33 119.1
C34 C33 H33 119.1
O10 C34 C29 116.8(6)
O10 C34 C33 123.3(7)
C29 C34 C33 119.9(7)
C32 C35 C1 111.7(6)
C32 C35 H35A 109.3
C1 C35 H35A 109.3
C32 C35 H35B 109.3
C1 C35 H35B 109.3
H35A C35 H35B 108.0
O1 C36 C37 111.7(10)
O1 C36 H36A 109.3
C37 C36 H36A 109.3
O1 C36 H36B 109.3
C37 C36 H36B 109.3
H36A C36 H36B 107.9
C36 C37 Br1 113.1(9)
C36 C37 H37A 109.0
Br1 C37 H37A 109.0
C36 C37 H37B 109.0
Br1 C37 H37B 109.0
H37A C37 H37B 107.8
O2 C38 C39 106.9(8)
O2 C38 H38A 110.4
C39 C38 H38A 110.4
O2 C38 H38B 110.4
C39 C38 H38B 110.4
H38A C38 H38B 108.6
C38 C39 Br2 109.7(7)
C38 C39 H39A 109.7
Br2 C39 H39A 109.7
C38 C39 H39B 109.7
Br2 C39 H39B 109.7
H39A C39 H39B 108.2
O3 C40 C41 108.7(7)
O3 C40 H40A 109.9
C41 C40 H40A 109.9
O3 C40 H40B 109.9
C41 C40 H40B 109.9
H40A C40 H40B 108.3
C40 C41 Br3 113.0(5)
C40 C41 H41A 109.0
Br3 C41 H41A 109.0
C40 C41 H41B 109.0
Br3 C41 H41B 109.0
H41A C41 H41B 107.8
O4 C42 C43 108.6(7)
O4 C42 H42A 110.0
C43 C42 H42A 110.0
O4 C42 H42B 110.0
C43 C42 H42B 110.0
H42A C42 H42B 108.3
C42 C43 Br4 111.6(7)
C42 C43 H43A 109.3
Br4 C43 H43A 109.3
C42 C43 H43B 109.3
Br4 C43 H43B 109.3
H43A C43 H43B 108.0
O5 C44 C45 108.2(7)
O5 C44 H44A 110.1
C45 C44 H44A 110.1
O5 C44 H44B 110.1
C45 C44 H44B 110.1
H44A C44 H44B 108.4
C44 C45 Br5 109.9(7)
C44 C45 H45A 109.7
Br5 C45 H45A 109.7
C44 C45 H45B 109.7
Br5 C45 H45B 109.7
H45A C45 H45B 108.2
O6 C46 C47 106.5(6)
O6 C46 H46A 110.4
C47 C46 H46A 110.4
O6 C46 H46B 110.4
C47 C46 H46B 110.4
H46A C46 H46B 108.6
C46 C47 Br6 113.9(6)
C46 C47 H47A 108.8
Br6 C47 H47A 108.8
C46 C47 H47B 108.8
Br6 C47 H47B 108.8
H47A C47 H47B 107.7
O7 C48 H48A 109.5
O7 C48 H48B 109.5
H48A C48 H48B 109.5
O7 C48 H48C 109.5
H48A C48 H48C 109.5
H48B C48 H48C 109.5
O8 C49 H49A 109.5
O8 C49 H49B 109.5
H49A C49 H49B 109.5
O8 C49 H49C 109.5
H49A C49 H49C 109.5
H49B C49 H49C 109.5
O9 C50 H50A 109.5
O9 C50 H50B 109.5
H50A C50 H50B 109.5
O9 C50 H50C 109.5
H50A C50 H50C 109.5
H50B C50 H50C 109.5
O10 C51 H51A 109.5
O10 C51 H51B 109.5
H51A C51 H51B 109.5
O10 C51 H51C 109.5
H51A C51 H51C 109.5
H51B C51 H51C 109.5
N1 C52 C53 178.0(14)
C52 C53 H53A 109.5
C52 C53 H53B 109.5
H53A C53 H53B 109.5
C52 C53 H53C 109.5
H53A C53 H53C 109.5
H53B C53 H53C 109.5
N2 C54 C55 178.8(13)
C54 C55 H55A 109.5
C54 C55 H55B 109.5
H55A C55 H55B 109.5
C54 C55 H55C 109.5
H55A C55 H55C 109.5
H55B C55 H55C 109.5

loop_
_geom_bond_atom_site_label_1
_geom_bond_atom_site_label_2
_geom_bond_distance
Br1 C37 1.826(17)
Br2 C39 1.940(12)
Br3 C41 1.965(8)
Br4 C43 1.957(10)
Br5 C45 1.969(10)
Br6 C47 1.916(10)
O1 C3 1.398(9)
O1 C36 1.411(12)
O2 C6 1.378(9)
O2 C38 1.435(10)
O3 C10 1.385(9)
O3 C40 1.405(8)
O4 C13 1.394(9)
O4 C42 1.417(9)
O5 C17 1.369(9)
O5 C44 1.408(9)
O6 C20 1.368(8)
O6 C46 1.426(8)
O7 C24 1.369(9)
O7 C48 1.429(9)
O8 C27 1.368(9)
O8 C49 1.430(9)
O9 C50 1.390(10)
O9 C31 1.393(9)
O10 C34 1.370(9)
O10 C51 1.411(10)
N1 C52 1.088(14)
N2 C54 1.103(13)
C1 C2 1.391(10)
C1 C6 1.404(10)
C1 C35 1.515(11)
C2 C3 1.402(11)
C2 H2 0.9500
C3 C4 1.364(10)
C4 C5 1.411(11)
C4 C7 1.506(11)
C5 C6 1.391(11)
C5 H5 0.9500
C7 C8 1.521(10)
C7 H7A 0.9900
C7 H7B 0.9900
C8 C13 1.375(10)
C8 C9 1.384(10)
C9 C10 1.384(10)
C9 H9 0.9500
C10 C11 1.393(10)
C11 C12 1.375(10)
C11 C14 1.536(10)
C12 C13 1.404(11)
C12 H12 0.9500
C14 C15 1.492(9)
C14 H14A 0.9900
C14 H14B 0.9900
C15 C20 1.403(10)
C15 C16 1.409(10)
C16 C17 1.376(10)
C16 H16 0.9500
C17 C18 1.418(9)
C18 C19 1.387(10)
C18 C21 1.516(9)
C19 C20 1.388(10)
C19 H19 0.9500
C21 C22 1.512(11)
C21 H21A 0.9900
C21 H21B 0.9900
C22 C27 1.404(10)
C22 C23 1.405(10)
C23 C24 1.419(11)
C23 H23 0.9500
C24 C25 1.391(10)
C25 C26 1.371(11)
C25 C28 1.544(10)
C26 C27 1.396(11)
C26 H26 0.9500
C28 C29 1.497(9)
C28 H28A 0.9900
C28 H28B 0.9900
C29 C34 1.390(11)
C29 C30 1.410(10)
C30 C31 1.407(9)
C30 H30 0.9500
C31 C32 1.398(11)
C32 C33 1.382(10)
C32 C35 1.499(10)
C33 C34 1.420(10)
C33 H33 0.9500
C35 H35A 0.9900
C35 H35B 0.9900
C36 C37 1.56(2)
C36 H36A 0.9900
C36 H36B 0.9900
C37 H37A 0.9900
C37 H37B 0.9900
C38 C39 1.531(13)
C38 H38A 0.9900
C38 H38B 0.9900
C39 H39A 0.9900
C39 H39B 0.9900
C40 C41 1.521(11)
C40 H40A 0.9900
C40 H40B 0.9900
C41 H41A 0.9900
C41 H41B 0.9900
C42 C43 1.494(12)
C42 H42A 0.9900
C42 H42B 0.9900
C43 H43A 0.9900
C43 H43B 0.9900
C44 C45 1.500(12)
C44 H44A 0.9900
C44 H44B 0.9900
C45 H45A 0.9900
C45 H45B 0.9900
C46 C47 1.527(11)
C46 H46A 0.9900
C46 H46B 0.9900
C47 H47A 0.9900
C47 H47B 0.9900
C48 H48A 0.9800
C48 H48B 0.9800
C48 H48C 0.9800
C49 H49A 0.9800
C49 H49B 0.9800
C49 H49C 0.9800
C50 H50A 0.9800
C50 H50B 0.9800
C50 H50C 0.9800
C51 H51A 0.9800
C51 H51B 0.9800
C51 H51C 0.9800
C52 C53 1.466(17)
C53 H53A 0.9800
C53 H53B 0.9800
C53 H53C 0.9800
C54 C55 1.475(16)
C55 H55A 0.9800
C55 H55B 0.9800
C55 H55C 0.9800

loop_
_geom_torsion_atom_site_label_1
_geom_torsion_atom_site_label_2
_geom_torsion_atom_site_label_3
_geom_torsion_atom_site_label_4
_geom_torsion
C6 C1 C2 C3 -1.4(10)
C35 C1 C2 C3 -175.2(6)
C36 O1 C3 C4 -130.2(9)
C36 O1 C3 C2 54.8(11)
C1 C2 C3 C4 0.8(11)
C1 C2 C3 O1 175.5(6)
O1 C3 C4 C5 -176.4(6)
C2 C3 C4 C5 -1.6(10)
O1 C3 C4 C7 6.3(10)
C2 C3 C4 C7 -178.9(6)
C3 C4 C5 C6 3.1(10)
C7 C4 C5 C6 -179.5(6)
C38 O2 C6 C5 2.9(11)
C38 O2 C6 C1 -175.7(7)
C4 C5 C6 O2 177.7(7)
C4 C5 C6 C1 -3.8(10)
C2 C1 C6 O2 -178.5(6)
C35 C1 C6 O2 -4.9(10)
C2 C1 C6 C5 2.8(10)
C35 C1 C6 C5 176.4(6)
C3 C4 C7 C8 -79.1(9)
C5 C4 C7 C8 103.7(8)
C4 C7 C8 C13 -78.2(9)
C4 C7 C8 C9 101.1(8)
C13 C8 C9 C10 0.7(11)
C7 C8 C9 C10 -178.5(7)
C8 C9 C10 O3 -178.4(7)
C8 C9 C10 C11 -0.7(11)
C40 O3 C10 C9 -6.7(10)
C40 O3 C10 C11 175.5(6)
C9 C10 C11 C12 0.2(11)
O3 C10 C11 C12 178.0(6)
C9 C10 C11 C14 174.0(6)
O3 C10 C11 C14 -8.1(10)
C10 C11 C12 C13 0.3(11)
C14 C11 C12 C13 -173.6(7)
C9 C8 C13 O4 -179.0(6)
C7 C8 C13 O4 0.3(11)
C9 C8 C13 C12 -0.2(11)
C7 C8 C13 C12 179.0(7)
C42 O4 C13 C8 -169.6(7)
C42 O4 C13 C12 11.7(11)
C11 C12 C13 C8 -0.3(12)
C11 C12 C13 O4 178.3(7)
C12 C11 C14 C15 79.3(8)
C10 C11 C14 C15 -94.4(8)
C11 C14 C15 C20 -93.8(8)
C11 C14 C15 C16 83.8(8)
C20 C15 C16 C17 0.2(11)
C14 C15 C16 C17 -177.5(7)
C44 O5 C17 C16 8.9(11)
C44 O5 C17 C18 -171.7(7)
C15 C16 C17 O5 176.6(7)
C15 C16 C17 C18 -2.8(11)
O5 C17 C18 C19 -175.6(7)
C16 C17 C18 C19 3.8(11)
O5 C17 C18 C21 1.5(10)
C16 C17 C18 C21 -179.0(7)
C17 C18 C19 C20 -2.4(11)
C21 C18 C19 C20 -179.5(7)
C46 O6 C20 C19 8.9(10)
C46 O6 C20 C15 -172.1(7)
C18 C19 C20 O6 178.8(7)
C18 C19 C20 C15 -0.2(11)
C16 C15 C20 O6 -177.8(6)
C14 C15 C20 O6 -0.2(10)
C16 C15 C20 C19 1.3(11)
C14 C15 C20 C19 178.9(7)
C19 C18 C21 C22 91.0(8)
C17 C18 C21 C22 -86.1(8)
C18 C21 C22 C27 -84.5(8)
C18 C21 C22 C23 93.3(8)
C27 C22 C23 C24 0.3(10)
C21 C22 C23 C24 -177.5(6)
C48 O7 C24 C25 -175.3(7)
C48 O7 C24 C23 6.7(10)
C22 C23 C24 O7 178.2(6)
C22 C23 C24 C25 0.2(10)
O7 C24 C25 C26 -179.0(6)
C23 C24 C25 C26 -0.9(10)
O7 C24 C25 C28 1.0(10)
C23 C24 C25 C28 179.1(6)
C24 C25 C26 C27 1.2(10)
C28 C25 C26 C27 -178.8(6)
C49 O8 C27 C26 -10.5(10)
C49 O8 C27 C22 169.7(6)
C25 C26 C27 O8 179.5(6)
C25 C26 C27 C22 -0.7(10)
C23 C22 C27 O8 179.8(6)
C21 C22 C27 O8 -2.4(9)
C23 C22 C27 C26 0.0(10)
C21 C22 C27 C26 177.8(6)
C26 C25 C28 C29 86.9(8)
C24 C25 C28 C29 -93.1(8)
C25 C28 C29 C34 -82.6(8)
C25 C28 C29 C30 97.4(8)
C34 C29 C30 C31 1.8(11)
C28 C29 C30 C31 -178.2(7)
C50 O9 C31 C32 -171.7(8)
C50 O9 C31 C30 4.2(11)
C29 C30 C31 O9 -178.3(7)
C29 C30 C31 C32 -2.6(12)
O9 C31 C32 C33 179.7(7)
C30 C31 C32 C33 3.7(11)
O9 C31 C32 C35 -6.9(11)
C30 C31 C32 C35 177.2(7)
C31 C32 C33 C34 -4.3(11)
C35 C32 C33 C34 -177.7(7)
C51 O10 C34 C29 173.6(7)
C51 O10 C34 C33 -6.2(11)
C30 C29 C34 O10 177.8(7)
C28 C29 C34 O10 -2.1(11)
C30 C29 C34 C33 -2.3(11)
C28 C29 C34 C33 177.7(7)
C32 C33 C34 O10 -176.5(7)
C32 C33 C34 C29 3.6(12)
C33 C32 C35 C1 79.7(9)
C31 C32 C35 C1 -93.6(9)
C2 C1 C35 C32 71.2(9)
C6 C1 C35 C32 -102.3(8)
C3 O1 C36 C37 89.5(11)
O1 C36 C37 Br1 67.3(12)
C6 O2 C38 C39 -172.8(8)
O2 C38 C39 Br2 70.0(10)
C10 O3 C40 C41 169.4(6)
O3 C40 C41 Br3 59.5(8)
C13 O4 C42 C43 -169.1(7)
O4 C42 C43 Br4 -62.6(9)
C17 O5 C44 C45 -174.8(7)
O5 C44 C45 Br5 -63.4(8)
C20 O6 C46 C47 175.6(7)
O6 C46 C47 Br6 -60.8(8)
